data_7239870
loop_
_publ_author_name
'Wang, Ce'
'Yin, Zheng'
'Cheng, Zhao'
'Ma, Wei-Min'
'Li, Xi-Yao'
'Hu, Xiao-Ting'
'Shi, Rong'
'Chen, Ao-Wei'
'Ma, Yang-Min'

_publ_section_title
;
 A series of anionic MOFs with cluster-based, pillared-layer and
 rod-spacer motifs: near-sunlight white-light emission and selective dye
 capture
;
_journal_issue 5
_journal_name_full CrystEngComm
_journal_page_first 878
_journal_page_last 887
_journal_paper_doi 10.1039/C9CE01691K
_journal_volume 22
_journal_year 2020
_chemical_formula_moiety 'C27 H17 Cd5 O24'
_chemical_formula_sum 'C27 H17 Cd5 O24'
_chemical_formula_weight 1287.41
_space_group_crystal_system monoclinic
_space_group_IT_number 14
_space_group_name_Hall '-P 2ybc'
_space_group_name_H-M_alt 'P 1 21/c 1'
_atom_sites_solution_hydrogens geom
_audit_creation_date 2019-05-30
_audit_creation_method
;
Olex2 1.2
(compiled 2018.05.29 svn.r3508 for OlexSys, GUI svn.r5506)
;
_audit_update_record
;
2019-07-25 deposited with the CCDC.	2020-01-09 downloaded from the CCDC.
;
_cell_angle_alpha 90
_cell_angle_beta 118.072(2)
_cell_angle_gamma 90
_cell_formula_units_Z 4
_cell_length_a 20.1064(5)
_cell_length_b 14.0180(4)
_cell_length_c 18.9293(5)
_cell_measurement_temperature 293(2)
_cell_volume 4707.6(2)
_computing_molecular_graphics 'Olex2 (Dolomanov et al., 2009)'
_computing_publication_material 'Olex2 (Dolomanov et al., 2009)'
_computing_structure_refinement 'XL (Sheldrick, 2008)'
_computing_structure_solution 'SHELXS-97 (Sheldrick, 1990)'
_diffrn_ambient_temperature 293(2)
_diffrn_measured_fraction_theta_full 0.990
_diffrn_measured_fraction_theta_max 0.977
_diffrn_radiation_type MoK\a
_diffrn_radiation_wavelength 0.71073
_diffrn_reflns_av_R_equivalents 0.0560
_diffrn_reflns_av_unetI/netI 0.0558
_diffrn_reflns_Laue_measured_fraction_full 0.990
_diffrn_reflns_Laue_measured_fraction_max 0.977
_diffrn_reflns_limit_h_max 15
_diffrn_reflns_limit_h_min -26
_diffrn_reflns_limit_k_max 18
_diffrn_reflns_limit_k_min -18
_diffrn_reflns_limit_l_max 25
_diffrn_reflns_limit_l_min -20
_diffrn_reflns_number 37310
_diffrn_reflns_point_group_measured_fraction_full 0.990
_diffrn_reflns_point_group_measured_fraction_max 0.977
_diffrn_reflns_theta_full 25.242
_diffrn_reflns_theta_max 28.394
_diffrn_reflns_theta_min 2.497
_exptl_absorpt_coefficient_mu 2.294
_exptl_crystal_density_diffrn 1.816
_exptl_crystal_density_method 'not measured'
_exptl_crystal_F_000 2444
_refine_diff_density_max 3.800
_refine_diff_density_min -5.583
_refine_diff_density_rms 0.509
_refine_ls_extinction_method none
_refine_ls_goodness_of_fit_ref 1.111
_refine_ls_hydrogen_treatment constr
_refine_ls_matrix_type full
_refine_ls_number_parameters 436
_refine_ls_number_reflns 11527
_refine_ls_number_restraints 107
_refine_ls_restrained_S_all 1.106
_refine_ls_R_factor_all 0.2691
_refine_ls_R_factor_gt 0.2531
_refine_ls_shift/su_max 0.002
_refine_ls_shift/su_mean 0.000
_refine_ls_structure_factor_coef Fsqd
_refine_ls_weighting_details 'w=1/[\s^2^(Fo^2^)+(0.1428P)^2^+748.1965P] where P=(Fo^2^+2Fc^2^)/3'
_refine_ls_weighting_scheme calc
_refine_ls_wR_factor_gt 0.5548
_refine_ls_wR_factor_ref 0.5618
_reflns_Friedel_coverage 0.000
_reflns_number_gt 9786
_reflns_number_total 11527
_reflns_threshold_expression 'I > 2\s(I)'
_cod_data_source_file c9ce01691k2.cif
_cod_data_source_block 1
_cod_depositor_comments 'Adding full bibliography for 7239868--7239872.cif.'
_cod_database_code 7239870
_shelx_shelxl_version_number 2014/7
_shelx_space_group_comment
;
The symmetry employed for this shelxl refinement is uniquely defined
by the following loop, which should always be used as a source of
symmetry information in preference to the above space-group names.
They are only intended as comments.
;
_olex2_refinement_description
;
1. Fixed Uiso
 At 1.2 times of:
  All C(H) groups
 At 1.5 times of:
  All C(H,H,H) groups
2. Restrained distances
 C20-C21 = C20-C19
 1.45 with sigma of 0.01
 C19-O13 = C19-O14
 1.3 with sigma of 0.01
 C20-O15
 1.4 with sigma of 0.01
 C20-O13 = C20-O14 = O15-C19
 2.4 with sigma of 0.02
 O13-O14
 2.2 with sigma of 0.02
 C21-O15
 2.5 with sigma of 0.02
 C22-C23 = C23-C25
 1.45 with sigma of 0.01
 C22-O16 = C22-O17
 1.3 with sigma of 0.01
 C23-O18
 1.4 with sigma of 0.01
 C23-O16 = C23-O17 = O18-C22 = C25-C22
 2.4 with sigma of 0.02
 O16-O17
 2.2 with sigma of 0.02
 C25-O18
 2.5 with sigma of 0.02
3. Restrained planarity
 C19, C20, O13, O14
 with sigma of 0.01
 C22, C23, O16, O17
 with sigma of 0.01
4. Uiso/Uaniso restraints and constraints
Uanis(O4) \\sim Ueq, Uanis(O6) \\sim Ueq, Uanis(O16) \\sim Ueq, Uanis(O17)
\\sim Ueq, Uanis(O18) \\sim Ueq, Uanis(O19) \\sim Ueq: with sigma of 0.002 and
sigma for terminal atoms of 0.005
Uanis(C7) \\sim Ueq, Uanis(C14) \\sim Ueq, Uanis(C21) \\sim Ueq, Uanis(C22)
\\sim Ueq, Uanis(C23) \\sim Ueq, Uanis(C15) \\sim Ueq, Uanis(C8) \\sim Ueq:
with sigma of 0.01 and sigma for terminal atoms of 0.02
Uanis(C14) \\sim Ueq, Uanis(C7) \\sim Ueq, Uanis(C11) \\sim Ueq: with sigma of
0.001 and sigma for terminal atoms of 0.002
5.a Ternary CH refined with riding coordinates:
 C20(H20), C27(H27)
5.b Aromatic/amide H refined with riding coordinates:
 C3(H3), C7(H7), C5(H5), C16(H16), C14(H14), C12(H12)
5.c Fitted hexagon refined as free rotating group:
 C4(C3,C2,C7,C6,C5), C16(C15,C14,C13,C12,C11)
5.d Idealised Me refined as rotating group:
 C21(H21A,H21B,H21C), C25(H25A,H25B,H25C), C28(H28A,H28B,H28C)
;
_olex2_submission_special_instructions 'No special instructions were received'

loop_
_space_group_symop_operation_xyz
'x, y, z'
'-x, y+1/2, -z+1/2'
'-x, -y, -z'
'x, -y-1/2, z-1/2'

loop_
_atom_site_label
_atom_site_type_symbol
_atom_site_fract_x
_atom_site_fract_y
_atom_site_fract_z
_atom_site_U_iso_or_equiv
_atom_site_adp_type
_atom_site_occupancy
_atom_site_site_symmetry_order
_atom_site_calc_flag
_atom_site_refinement_flags_posn
_atom_site_refinement_flags_adp
Cd1 Cd 0.17254(7) -0.76446(11) 0.55929(9) 0.0346(3) Uani 1 1 d . .
Cd2 Cd -0.00809(8) -0.89248(11) 0.44446(8) 0.0346(3) Uani 1 1 d . .
Cd3 Cd 0.49160(17) -0.8909(3) 0.54519(18) 0.0930(9) Uani 1 1 d . .
Cd4 Cd 0.67245(7) -0.75379(17) 1.11415(9) 0.0518(5) Uani 1 1 d . .
Cd5 Cd 0.49112(15) -0.6054(2) 0.54958(16) 0.0784(7) Uiso 1 1 d . .
O1 O 0.3022(8) -0.7491(18) 0.5806(10) 0.065(6) Uani 1 1 d . .
O2 O 0.2801(7) -0.7508(17) 0.6805(8) 0.057(5) Uani 1 1 d . .
O31 O 0.3728(19) -0.630(3) 0.509(2) 0.114(10) Uiso 1 1 d . .
O3 O 0.4799(17) -0.789(2) 0.9533(18) 0.103(9) Uiso 1 1 d . .
O4 O 0.6040(13) -0.7379(18) 0.9787(14) 0.0761(15) Uani 1 1 d . U
O32 O 0.502(3) -0.524(4) 0.663(3) 0.160(17) Uiso 1 1 d . .
O5 O 0.6558(8) -0.736(2) 0.7388(11) 0.082(8) Uani 1 1 d . .
O6 O 0.5609(18) -0.748(3) 0.621(2) 0.1127(15) Uani 1 1 d . U
O7 O 0.1047(8) -0.7778(18) 0.6278(10) 0.064(6) Uani 1 1 d . .
O8 O -0.0130(8) -0.7949(15) 0.5343(8) 0.052(5) Uani 1 1 d . .
O9 O 0.1568(8) -0.7667(17) 0.9134(8) 0.060(5) Uani 1 1 d . .
O10 O 0.0638(8) -0.7226(12) 0.9360(9) 0.046(4) Uani 1 1 d . .
O11 O -0.2203(7) -0.7611(14) 0.5986(8) 0.047(4) Uani 1 1 d . .
O12 O -0.1970(7) -0.7344(12) 0.7214(7) 0.038(3) Uani 1 1 d . .
O13 O -0.0787(3) -1.0127(6) 0.4598(3) 0.039(3) Uani 1 1 d D .
O14 O -0.1906(3) -1.0744(5) 0.4300(3) 0.038(3) Uani 1 1 d D .
O15 O -0.1367(4) -0.8697(8) 0.3566(5) 0.062(5) Uani 1 1 d D .
O16 O 0.4297(3) -1.0213(9) 0.4690(3) 0.1102(15) Uani 1 1 d D U
O17 O 0.3191(4) -1.0813(5) 0.3849(3) 0.0899(15) Uani 1 1 d D U
O18 O 0.3662(14) -0.8735(9) 0.5078(5) 0.1310(15) Uani 1 1 d D U
O19 O 0.1554(15) -0.597(2) 0.5576(16) 0.093(3) Uani 1 1 d . U
O20 O 0.0006(13) -0.9707(16) 0.3442(12) 0.072(6) Uani 1 1 d . .
C1 C 0.3237(9) -0.7415(13) 0.6532(10) 0.028(4) Uani 1 1 d . .
C4 C 0.5100(4) -0.7470(7) 0.8444(4) 0.068(8) Uani 1 1 d . .
C3 C 0.4331(4) -0.7479(10) 0.7919(5) 0.055(7) Uani 1 1 d G .
H3 H 0.3987 -0.7515 0.8118 0.066 Uiso 1 1 calc R .
C2 C 0.4075(4) -0.7433(11) 0.7098(5) 0.036(4) Uani 1 1 d G .
C7 C 0.4588(6) -0.7379(9) 0.6802(5) 0.0219(7) Uani 1 1 d G U
H7 H 0.4417 -0.7349 0.6252 0.026 Uiso 1 1 calc R .
C6 C 0.5358(6) -0.7371(11) 0.7326(6) 0.030(4) Uani 1 1 d G .
C5 C 0.5613(4) -0.7416(10) 0.8147(6) 0.046(6) Uani 1 1 d G .
H5 H 0.6128 -0.7411 0.8498 0.055 Uiso 1 1 calc R .
C8 C 0.5406(13) -0.774(2) 0.9384(14) 0.052(5) Uani 1 1 d . U
C9 C 0.5906(10) -0.7391(15) 0.6995(10) 0.034(4) Uani 1 1 d . .
C10 C 0.0388(10) -0.7841(17) 0.6052(11) 0.041(5) Uani 1 1 d . .
C16 C 0.0609(4) -0.7654(6) 0.7468(4) 0.038(5) Uani 1 1 d . .
H16 H 0.1122 -0.7693 0.7628 0.046 Uiso 1 1 calc R .
C15 C 0.0361(5) -0.7539(8) 0.8036(4) 0.028(3) Uani 1 1 d G U
C14 C -0.0406(5) -0.7480(9) 0.7796(6) 0.0237(7) Uani 1 1 d G U
H14 H -0.0571 -0.7404 0.8176 0.028 Uiso 1 1 calc R .
C13 C -0.0925(4) -0.7536(10) 0.6988(7) 0.038(5) Uani 1 1 d G .
C12 C -0.0678(4) -0.7650(11) 0.6420(5) 0.036(4) Uani 1 1 d G .
H12 H -0.1026 -0.7687 0.5880 0.043 Uiso 1 1 calc R .
C11 C 0.0089(5) -0.7709(9) 0.6660(4) 0.0322(7) Uani 1 1 d G U
C17 C -0.1755(9) -0.7565(14) 0.6732(12) 0.034(4) Uani 1 1 d . .
C18 C 0.0915(12) -0.7448(18) 0.8900(14) 0.048(6) Uani 1 1 d . .
C19 C -0.1516(2) -1.0056(3) 0.42238(12) 0.042(4) Uani 1 1 d D .
C20 C -0.1875(3) -0.9219(4) 0.3735(3) 0.050(6) Uani 1 1 d D .
H20 H -0.2267 -0.9459 0.3220 0.060 Uiso 1 1 calc R .
C21 C -0.2266(5) -0.8737(12) 0.4115(5) 0.075(8) Uani 1 1 d D U
H21A H -0.1908 -0.8393 0.4576 0.112 Uiso 1 1 calc GR .
H21B H -0.2519 -0.9201 0.4277 0.112 Uiso 1 1 calc GR .
H21C H -0.2629 -0.8300 0.3742 0.112 Uiso 1 1 calc GR .
C22 C 0.35716(17) -1.0101(3) 0.42893(11) 0.091(6) Uani 1 1 d D U
C23 C 0.3229(4) -0.9212(4) 0.4349(3) 0.397(8) Uani 1 1 d D U
C25 C 0.291(2) -0.8701(9) 0.3591(5) 0.23(4) Uiso 1 1 d D .
H25A H 0.2367 -0.8742 0.3341 0.343 Uiso 1 1 calc GR .
H25B H 0.3083 -0.8981 0.3247 0.343 Uiso 1 1 calc GR .
H25C H 0.3058 -0.8044 0.3686 0.343 Uiso 1 1 calc GR .
O30 O 0.4201(15) -0.488(2) 0.4603(16) 0.089(7) Uiso 1 1 d . .
C26 C 0.3476(14) -0.487(2) 0.4199(16) 0.055(6) Uiso 1 1 d . .
C27 C 0.318(3) -0.570(4) 0.441(3) 0.107(14) Uiso 1 1 d . .
H27 H 0.2772 -0.5492 0.4524 0.128 Uiso 1 1 calc R .
C28 C 0.281(4) -0.640(5) 0.360(4) 0.16(3) Uiso 1 1 d . .
H28A H 0.3213 -0.6664 0.3520 0.235 Uiso 1 1 calc GR .
H28B H 0.2482 -0.6035 0.3139 0.235 Uiso 1 1 calc GR .
H28C H 0.2534 -0.6909 0.3679 0.235 Uiso 1 1 calc GR .
O33 O 0.6923(14) -0.931(2) 1.1177(15) 0.086(7) Uiso 1 1 d . .

loop_
_atom_site_aniso_label
_atom_site_aniso_U_11
_atom_site_aniso_U_22
_atom_site_aniso_U_33
_atom_site_aniso_U_23
_atom_site_aniso_U_13
_atom_site_aniso_U_12
Cd1 0.0215(4) 0.0390(7) 0.0361(6) 0.0016(5) 0.0077(4) -0.0031(5)
Cd2 0.0361(5) 0.0409(7) 0.0281(5) 0.0047(5) 0.0161(3) -0.0060(5)
Cd3 0.0929(15) 0.104(2) 0.0891(14) -0.0185(15) 0.0489(11) -0.0167(15)
Cd4 0.0208(5) 0.0919(12) 0.0406(6) -0.0268(7) 0.0129(4) -0.0033(6)
O1 0.026(6) 0.118(16) 0.045(7) 0.028(9) 0.012(5) 0.006(8)
O2 0.022(5) 0.126(16) 0.022(5) -0.009(8) 0.010(4) 0.001(8)
O4 0.0758(18) 0.0769(18) 0.0760(18) -0.0005(14) 0.0361(11) 0.0003(14)
O5 0.019(5) 0.17(2) 0.063(8) -0.033(11) 0.026(4) -0.012(9)
O6 0.1125(18) 0.1132(19) 0.1127(18) 0.0002(14) 0.0532(11) 0.0000(14)
O7 0.025(6) 0.124(17) 0.036(7) -0.019(9) 0.009(5) -0.005(8)
O8 0.030(6) 0.094(13) 0.023(5) -0.018(7) 0.006(4) -0.003(7)
O9 0.029(6) 0.126(15) 0.020(5) -0.029(7) 0.008(4) -0.010(8)
O10 0.043(6) 0.047(8) 0.045(7) -0.002(6) 0.019(5) 0.021(6)
O11 0.015(4) 0.090(11) 0.035(6) -0.025(6) 0.011(4) -0.007(6)
O12 0.033(5) 0.056(8) 0.029(5) -0.014(5) 0.018(4) -0.004(5)
O13 0.031(5) 0.046(7) 0.044(6) 0.021(5) 0.019(4) -0.002(5)
O14 0.030(5) 0.028(6) 0.063(7) 0.014(5) 0.026(4) 0.000(4)
O15 0.027(6) 0.067(10) 0.064(9) 0.039(7) -0.002(6) -0.010(6)
O16 0.1101(18) 0.1103(19) 0.1102(18) -0.0001(14) 0.0519(11) 0.0001(14)
O17 0.0899(18) 0.0896(18) 0.0898(18) 0.0004(14) 0.0421(11) -0.0009(14)
O18 0.1309(18) 0.1310(19) 0.1310(18) -0.0003(14) 0.0617(11) 0.0001(14)
O19 0.092(4) 0.091(4) 0.094(4) 0.001(3) 0.043(3) 0.000(3)
O20 0.100(12) 0.055(11) 0.070(9) 0.003(9) 0.048(8) 0.002(10)
C1 0.022(6) 0.031(8) 0.022(7) 0.001(6) 0.004(5) -0.002(6)
C4 0.034(8) 0.14(2) 0.024(8) -0.009(11) 0.011(6) 0.035(11)
C3 0.022(6) 0.11(2) 0.040(7) -0.023(10) 0.023(4) -0.005(9)
C2 0.024(6) 0.043(10) 0.045(8) -0.011(7) 0.020(5) 0.002(6)
C7 0.0219(9) 0.0218(9) 0.0217(9) 0.0003(7) 0.0101(5) 0.0000(7)
C6 0.035(7) 0.025(7) 0.025(6) -0.010(6) 0.010(5) 0.001(6)
C5 0.033(7) 0.080(15) 0.031(7) 0.009(9) 0.021(5) 0.016(9)
C8 0.051(6) 0.059(7) 0.054(6) -0.003(6) 0.031(4) 0.001(6)
C9 0.039(7) 0.036(9) 0.027(7) 0.005(6) 0.016(5) 0.002(7)
C10 0.037(6) 0.059(12) 0.040(7) 0.007(8) 0.028(5) 0.016(7)
C16 0.031(7) 0.047(10) 0.026(7) -0.010(7) 0.005(6) 0.011(7)
C15 0.034(5) 0.035(6) 0.018(4) -0.016(4) 0.015(3) 0.002(5)
C14 0.0237(9) 0.0239(9) 0.0238(9) -0.0004(7) 0.0115(5) 0.0005(7)
C13 0.019(6) 0.042(10) 0.045(9) -0.004(8) 0.009(6) -0.001(7)
C12 0.027(7) 0.058(10) 0.012(6) -0.021(6) 0.000(5) 0.008(7)
C11 0.0322(9) 0.0323(9) 0.0322(9) -0.0001(7) 0.0152(5) 0.0002(7)
C17 0.024(5) 0.030(8) 0.053(8) -0.011(7) 0.022(5) 0.007(6)
C18 0.035(9) 0.050(12) 0.040(10) -0.010(9) 0.004(8) 0.004(9)
C19 0.051(7) 0.026(8) 0.072(8) 0.008(7) 0.049(5) 0.006(6)
C20 0.030(8) 0.073(15) 0.035(9) 0.016(9) 0.005(7) -0.012(9)
C21 0.068(11) 0.068(13) 0.084(12) 0.008(11) 0.033(8) 0.012(10)
C22 0.090(8) 0.093(9) 0.088(8) 0.000(7) 0.042(5) 0.002(7)
C23 0.397(9) 0.397(9) 0.397(9) 0.000(7) 0.187(5) 0.000(7)

loop_
_atom_type_symbol
_atom_type_description
_atom_type_scat_dispersion_real
_atom_type_scat_dispersion_imag
_atom_type_scat_source
C C 0.0033 0.0016 'International Tables Vol C Tables 4.2.6.8 and 6.1.1.4'
Cd Cd -0.8075 1.2024 'International Tables Vol C Tables 4.2.6.8 and 6.1.1.4'
O O 0.0106 0.0060 'International Tables Vol C Tables 4.2.6.8 and 6.1.1.4'
H H 0.0000 0.0000 'International Tables Vol C Tables 4.2.6.8 and 6.1.1.4'

loop_
_geom_angle_atom_site_label_1
_geom_angle_atom_site_label_2
_geom_angle_atom_site_label_3
_geom_angle
_geom_angle_site_symmetry_1
_geom_angle_site_symmetry_3
O1 Cd1 C1 27.0(6) . .
O2 Cd1 O1 53.3(6) . .
O2 Cd1 O10 179.6(7) . 4_545
O2 Cd1 O19 89.6(9) . .
O2 Cd1 C1 26.4(6) . .
O7 Cd1 O1 141.7(5) . .
O7 Cd1 O2 88.4(5) . .
O7 Cd1 O10 91.9(6) . 4_545
O7 Cd1 O19 88.1(10) . .
O7 Cd1 C1 114.8(5) . .
O10 Cd1 O1 126.4(6) 4_545 .
O10 Cd1 O19 90.1(7) 4_545 .
O10 Cd1 C1 153.3(6) 4_545 .
O14 Cd1 O1 87.7(6) 3_536 .
O14 Cd1 O2 87.6(6) 3_536 .
O14 Cd1 O7 88.9(7) 3_536 .
O14 Cd1 O10 92.7(4) 3_536 4_545
O14 Cd1 O19 176.0(7) 3_536 .
O14 Cd1 C1 88.7(4) 3_536 .
O19 Cd1 O1 93.0(9) . .
O19 Cd1 C1 90.2(8) . .
O8 Cd2 O10 82.7(7) . 4_545
O8 Cd2 O13 95.8(5) . .
O8 Cd2 O13 92.5(5) . 3_536
O8 Cd2 O15 91.6(5) . .
O8 Cd2 O20 170.8(8) . .
O10 Cd2 O13 101.6(4) 4_545 3_536
O10 Cd2 O13 177.2(4) 4_545 .
O10 Cd2 O15 112.8(4) 4_545 .
O10 Cd2 O20 88.9(8) 4_545 .
O13 Cd2 O13 76.0(2) 3_536 .
O13 Cd2 O15 145.5(3) 3_536 .
O13 Cd2 O15 69.6(3) . .
O13 Cd2 O20 93.0(6) 3_536 .
O20 Cd2 O13 92.7(6) . .
O20 Cd2 O15 88.1(6) . .
O16 Cd3 O6 107.0(9) 3_636 .
O16 Cd3 O6 176.2(9) . .
O16 Cd3 O16 71.1(3) 3_636 .
O16 Cd3 O18 143.4(4) 3_636 .
O18 Cd3 O6 109.3(9) . .
O18 Cd3 O16 72.4(3) . .
O4 Cd4 O5 141.0(7) . 4_546
O4 Cd4 O6 88.3(11) . 4_546
O4 Cd4 O11 87.4(7) . 4_646
O4 Cd4 O12 141.4(7) . 4_646
O4 Cd4 O17 85.1(7) . 2_656
O4 Cd4 C17 115.1(8) . 4_646
O4 Cd4 O33 97.5(9) . .
O5 Cd4 C17 103.6(5) 4_546 4_646
O6 Cd4 O5 52.7(9) 4_546 4_546
O6 Cd4 O11 173.2(10) 4_546 4_646
O6 Cd4 O12 130.3(9) 4_546 4_646
O6 Cd4 O17 93.3(10) 4_546 2_656
O6 Cd4 C17 155.8(9) 4_546 4_646
O6 Cd4 O33 98.8(11) 4_546 .
O11 Cd4 O5 131.3(5) 4_646 4_546
O11 Cd4 O12 54.2(5) 4_646 4_646
O11 Cd4 O17 81.1(5) 4_646 2_656
O11 Cd4 C17 27.7(5) 4_646 4_646
O11 Cd4 O33 87.0(8) 4_646 .
O12 Cd4 O5 77.6(5) 4_646 4_546
O12 Cd4 C17 26.6(5) 4_646 4_646
O12 Cd4 O33 79.4(7) 4_646 .
O17 Cd4 O5 95.1(7) 2_656 4_546
O17 Cd4 O12 91.0(4) 2_656 4_646
O17 Cd4 C17 83.2(5) 2_656 4_646
O17 Cd4 O33 167.6(7) 2_656 .
O33 Cd4 O5 90.5(10) . 4_546
O33 Cd4 C17 84.7(7) . 4_646
O31 Cd5 O3 86.2(13) . 4_545
O31 Cd5 O32 91.0(15) . .
O31 Cd5 O6 108.4(13) . .
O31 Cd5 O30 69.9(12) . .
O31 Cd5 O30 146.6(12) . 3_646
O3 Cd5 O32 168.5(15) 4_545 .
O3 Cd5 O6 74.1(12) 4_545 .
O3 Cd5 O30 94.6(11) 4_545 .
O3 Cd5 O30 95.4(12) 4_545 3_646
O32 Cd5 O6 96.3(14) . .
O30 Cd5 O32 93.1(15) 3_646 .
O30 Cd5 O32 94.9(14) . .
O30 Cd5 O6 104.2(11) 3_646 .
O30 Cd5 O6 168.7(11) . .
O30 Cd5 O30 76.7(10) 3_646 .
C1 O1 Cd1 88.8(13) . .
C1 O2 Cd1 96.4(10) . .
C27 O31 Cd5 117(3) . .
C8 O3 Cd5 120(2) . 4_546
C8 O4 Cd4 124(2) . .
C9 O5 Cd4 90.3(14) . 4_545
Cd4 O6 Cd3 105.9(15) 4_545 .
Cd4 O6 Cd5 106.6(15) 4_545 .
Cd5 O6 Cd3 108.9(11) . .
C9 O6 Cd3 124(2) . .
C9 O6 Cd4 97.2(19) . 4_545
C9 O6 Cd5 113(2) . .
C10 O7 Cd1 131.5(15) . .
C10 O8 Cd2 125.2(15) . .
Cd2 O10 Cd1 108.6(6) 4_546 4_546
C18 O10 Cd1 99.2(12) . 4_546
C18 O10 Cd2 137.4(16) . 4_546
C17 O11 Cd4 94.1(12) . 4_445
C17 O12 Cd4 88.9(9) . 4_445
Cd2 O13 Cd2 104.0(2) 3_536 .
C19 O13 Cd2 136.9(6) . 3_536
C19 O13 Cd2 118.6(5) . .
C19 O14 Cd1 132.0(5) . 3_536
C20 O15 Cd2 116.3(5) . .
Cd3 O16 Cd3 108.9(3) 3_636 .
C22 O16 Cd3 113.4(7) . .
C22 O16 Cd3 134.2(6) . 3_636
C22 O17 Cd4 138.3(4) . 2_646
C23 O18 Cd3 109.6(14) . .
O1 C1 Cd1 64.2(10) . .
O1 C1 C2 118.5(17) . .
O2 C1 Cd1 57.2(8) . .
O2 C1 O1 121.2(16) . .
O2 C1 C2 118.8(14) . .
C2 C1 Cd1 171.6(12) . .
C3 C4 C5 120.0 . .
C3 C4 C8 120.0(10) . .
C5 C4 C8 118.9(10) . .
C4 C3 C2 120.0 . .
C3 C2 C1 119.7(9) . .
C7 C2 C1 120.3(9) . .
C7 C2 C3 120.0 . .
C2 C7 C6 120.0 . .
C7 C6 C9 119.3(9) . .
C5 C6 C7 120.0 . .
C5 C6 C9 120.5(9) . .
C6 C5 C4 120.0 . .
O3 C8 C4 109.9(19) . .
O4 C8 O3 133(3) . .
O4 C8 C4 109(2) . .
O5 C9 O6 120(2) . .
O5 C9 C6 124.0(18) . .
O6 C9 C6 116(2) . .
O7 C10 O8 128(2) . .
O7 C10 C11 118.9(16) . .
O8 C10 C11 113.1(15) . .
C15 C16 C11 120.0 . .
C16 C15 C14 120.0 . .
C16 C15 C18 120.3(12) . .
C14 C15 C18 119.6(12) . .
C13 C14 C15 120.0 . .
C14 C13 C17 120.2(10) . .
C12 C13 C14 120.0 . .
C12 C13 C17 119.6(10) . .
C13 C12 C11 120.0 . .
C16 C11 C10 118.3(8) . .
C12 C11 C10 121.7(8) . .
C12 C11 C16 120.0 . .
O11 C17 Cd4 58.2(9) . 4_445
O11 C17 C13 117.5(17) . .
O12 C17 Cd4 64.4(9) . 4_445
O12 C17 O11 121.8(15) . .
O12 C17 C13 118.8(14) . .
C13 C17 Cd4 173.4(14) . 4_445
O9 C18 O10 124(2) . .
O9 C18 C15 120(2) . .
O10 C18 C15 115.5(18) . .
O13 C19 C20 120.2(5) . .
O14 C19 O13 118.0(5) . .
O14 C19 C20 121.8(4) . .
O15 C20 C19 111.5(5) . .
O15 C20 C21 119.2(8) . .
C19 C20 C21 106.3(7) . .
O16 C22 C23 120.1(6) . .
O17 C22 O16 116.3(7) . .
O17 C22 C23 123.5(5) . .
O18 C23 C22 112.8(9) . .
O18 C23 C25 121.1(9) . .
C22 C23 C25 110.7(10) . .
Cd5 O30 Cd5 103.3(10) 3_646 .
C26 O30 Cd5 131(2) . 3_646
C26 O30 Cd5 125(2) . .
O30 C26 C27 109(3) . .
O33 C26 O30 131(3) 2_656 .
O33 C26 C27 119(3) 2_656 .
O31 C27 C28 106(4) . .
C26 C27 O31 117(4) . .
C26 C27 C28 106(4) . .
C26 O33 Cd4 129(2) 2_646 .

loop_
_geom_bond_atom_site_label_1
_geom_bond_atom_site_label_2
_geom_bond_distance
_geom_bond_site_symmetry_2
Cd1 O1 2.453(16) .
Cd1 O2 2.305(12) .
Cd1 O7 2.290(19) .
Cd1 O10 2.336(14) 4_545
Cd1 O14 2.282(7) 3_536
Cd1 O19 2.37(3) .
Cd1 C1 2.724(15) .
Cd2 O8 2.220(17) .
Cd2 O10 2.222(15) 4_545
Cd2 O13 2.262(7) 3_536
Cd2 O13 2.308(8) .
Cd2 O15 2.347(7) .
Cd2 O20 2.27(2) .
Cd3 O6 2.48(4) .
Cd3 O16 2.298(11) .
Cd3 O16 2.119(10) 3_636
Cd3 O18 2.29(3) .
Cd4 O4 2.28(2) .
Cd4 O5 2.537(19) 4_546
Cd4 O6 2.30(4) 4_546
Cd4 O11 2.318(14) 4_646
Cd4 O12 2.455(12) 4_646
Cd4 O17 2.424(8) 2_656
Cd4 C17 2.721(16) 4_646
Cd4 O33 2.51(3) .
Cd5 O31 2.16(3) .
Cd5 O3 2.27(3) 4_545
Cd5 O32 2.35(5) .
Cd5 O6 2.44(4) .
Cd5 O30 2.29(3) 3_646
Cd5 O30 2.30(3) .
O1 C1 1.24(3) .
O2 C1 1.22(3) .
O31 C27 1.51(6) .
O3 Cd5 2.27(3) 4_546
O3 C8 1.39(4) .
O4 C8 1.24(3) .
O5 Cd4 2.537(19) 4_545
O5 C9 1.17(2) .
O6 Cd4 2.30(4) 4_545
O6 C9 1.33(4) .
O7 C10 1.19(2) .
O8 C10 1.26(2) .
O9 C18 1.21(3) .
O10 Cd1 2.336(14) 4_546
O10 Cd2 2.222(15) 4_546
O10 C18 1.27(3) .
O11 Cd4 2.318(14) 4_445
O11 C17 1.27(2) .
O12 Cd4 2.455(12) 4_445
O12 C17 1.22(3) .
O13 Cd2 2.262(7) 3_536
O13 C19 1.299(6) .
O14 Cd1 2.282(7) 3_536
O14 C19 1.292(6) .
O15 C20 1.410(8) .
O16 Cd3 2.119(10) 3_636
O16 C22 1.298(6) .
O17 Cd4 2.424(8) 2_646
O17 C22 1.295(6) .
O18 C23 1.407(8) .
C1 C2 1.512(17) .
C4 C3 1.3900 .
C4 C5 1.3900 .
C4 C8 1.63(3) .
C3 C2 1.3900 .
C2 C7 1.3900 .
C7 C6 1.3900 .
C6 C5 1.3900 .
C6 C9 1.50(2) .
C10 C11 1.54(2) .
C16 C15 1.3900 .
C16 C11 1.3900 .
C15 C14 1.3900 .
C15 C18 1.49(2) .
C14 C13 1.3900 .
C13 C12 1.3900 .
C13 C17 1.502(18) .
C12 C11 1.3900 .
C17 Cd4 2.721(16) 4_445
C19 C20 1.457(6) .
C20 C21 1.457(8) .
C22 C23 1.453(7) .
C23 C25 1.454(8) .
O30 Cd5 2.29(3) 3_646
O30 C26 1.29(3) .
C26 C27 1.44(6) .
C26 O33 1.11(4) 2_656
C27 C28 1.67(8) .
O33 C26 1.11(4) 2_646

loop_
_geom_torsion_atom_site_label_1
_geom_torsion_atom_site_label_2
_geom_torsion_atom_site_label_3
_geom_torsion_atom_site_label_4
_geom_torsion
_geom_torsion_site_symmetry_1
_geom_torsion_site_symmetry_4
Cd1 O1 C1 O2 5(2) . .
Cd1 O1 C1 C2 171.1(14) . .
Cd1 O2 C1 O1 -5(3) . .
Cd1 O2 C1 C2 -171.4(14) . .
Cd1 O7 C10 O8 8(5) . .
Cd1 O7 C10 C11 -167.2(15) . .
Cd1 O10 C18 O9 1(3) 4_546 .
Cd1 O10 C18 C15 174.3(16) 4_546 .
Cd1 O14 C19 O13 -36.0(5) 3_536 .
Cd1 O14 C19 C20 144.0(4) 3_536 .
Cd2 O8 C10 O7 42(4) . .
Cd2 O8 C10 C11 -142.2(14) . .
Cd2 O10 C18 O9 132(2) 4_546 .
Cd2 O10 C18 C15 -55(3) 4_546 .
Cd2 O13 C19 O14 178.5(4) . .
Cd2 O13 C19 O14 -11.5(6) 3_536 .
Cd2 O13 C19 C20 168.4(6) 3_536 .
Cd2 O13 C19 C20 -1.5(5) . .
Cd2 O15 C20 C19 -22.0(8) . .
Cd2 O15 C20 C21 102.4(7) . .
Cd3 O6 C9 O5 113(3) . .
Cd3 O6 C9 C6 -65(3) . .
Cd3 O16 C22 O17 23.9(8) 3_636 .
Cd3 O16 C22 O17 -179.9(5) . .
Cd3 O16 C22 C23 0.1(5) . .
Cd3 O16 C22 C23 -156.1(8) 3_636 .
Cd3 O18 C23 C22 37.4(11) . .
Cd3 O18 C23 C25 -97(2) . .
Cd4 O4 C8 O3 35(5) . .
Cd4 O4 C8 C4 -179.9(14) . .
Cd4 O5 C9 O6 1(3) 4_545 .
Cd4 O5 C9 C6 179.5(18) 4_545 .
Cd4 O6 C9 O5 -2(3) 4_545 .
Cd4 O6 C9 C6 -179.8(14) 4_545 .
Cd4 O11 C17 O12 -10(2) 4_445 .
Cd4 O11 C17 C13 -174.3(14) 4_445 .
Cd4 O12 C17 O11 10(2) 4_445 .
Cd4 O12 C17 C13 173.5(15) 4_445 .
Cd4 O17 C22 O16 30.8(8) 2_646 .
Cd4 O17 C22 C23 -149.2(7) 2_646 .
Cd5 O31 C27 C26 -13(5) . .
Cd5 O31 C27 C28 105(4) . .
Cd5 O3 C8 O4 -66(4) 4_546 .
Cd5 O3 C8 C4 149.0(16) 4_546 .
Cd5 O6 C9 O5 -113(3) . .
Cd5 O6 C9 C6 69(3) . .
Cd5 O30 C26 C27 171(3) 3_646 .
Cd5 O30 C26 C27 2(4) . .
Cd5 O30 C26 O33 170(3) . 2_656
Cd5 O30 C26 O33 -20(6) 3_646 2_656
O1 C1 C2 C3 -171.4(17) . .
O1 C1 C2 C7 10(2) . .
O2 C1 C2 C3 -5(2) . .
O2 C1 C2 C7 176.7(17) . .
O7 C10 C11 C16 -9(3) . .
O7 C10 C11 C12 171.5(19) . .
O8 C10 C11 C16 175.3(16) . .
O8 C10 C11 C12 -4(2) . .
O13 C19 C20 O15 15.8(7) . .
O13 C19 C20 C21 -115.6(6) . .
O14 C19 C20 O15 -164.2(6) . .
O14 C19 C20 C21 64.4(6) . .
O16 C22 C23 O18 -26.3(12) . .
O16 C22 C23 C25 112.9(17) . .
O17 C22 C23 O18 153.7(12) . .
O17 C22 C23 C25 -67.1(17) . .
C1 C2 C7 C6 178.3(14) . .
C4 C3 C2 C1 -178.3(14) . .
C4 C3 C2 C7 0.0 . .
C3 C4 C5 C6 0.0 . .
C3 C4 C8 O3 -3(3) . .
C3 C4 C8 O4 -157.0(18) . .
C3 C2 C7 C6 0.0 . .
C2 C7 C6 C5 0.0 . .
C2 C7 C6 C9 175.2(14) . .
C7 C6 C5 C4 0.0 . .
C7 C6 C9 O5 178(2) . .
C7 C6 C9 O6 -4(3) . .
C5 C4 C3 C2 0.0 . .
C5 C4 C8 O3 -171.2(19) . .
C5 C4 C8 O4 35(3) . .
C5 C6 C9 O5 -7(3) . .
C5 C6 C9 O6 171(2) . .
C8 C4 C3 C2 -167.7(13) . .
C8 C4 C5 C6 167.8(13) . .
C9 C6 C5 C4 -175.1(15) . .
C16 C15 C14 C13 0.0 . .
C16 C15 C18 O9 -15(3) . .
C16 C15 C18 O10 171.5(16) . .
C15 C16 C11 C10 -179.7(14) . .
C15 C16 C11 C12 0.0 . .
C15 C14 C13 C12 0.0 . .
C15 C14 C13 C17 174.2(13) . .
C14 C15 C18 O9 167(2) . .
C14 C15 C18 O10 -7(3) . .
C14 C13 C12 C11 0.0 . .
C14 C13 C17 O11 179.6(15) . .
C14 C13 C17 O12 15(2) . .
C13 C12 C11 C10 179.7(14) . .
C13 C12 C11 C16 0.0 . .
C12 C13 C17 O11 -6(2) . .
C12 C13 C17 O12 -170.7(15) . .
C11 C16 C15 C14 0.0 . .
C11 C16 C15 C18 -178.0(15) . .
C17 C13 C12 C11 -174.3(13) . .
C18 C15 C14 C13 178.1(15) . .
O30 C26 C27 O31 7(5) . .
O30 C26 C27 C28 -111(4) . .
O33 C26 C27 O31 -163(4) 2_656 .
O33 C26 C27 C28 78(5) 2_656 .
